data_4070005
loop_
_publ_author_name
'Chianese, Anthony R.'
'Bremer, Paul T.'
'Wong, Christina'
'Reynes, Rae Julienne'

_publ_section_title
;
 Rigid, Sterically Diverse N-Heterocyclic Carbene-Pyridine Chelates:
 Synthesis, Mild Palladation, and Palladium-Catalyzed Allylic Substitution
;
_journal_issue 17
_journal_name_full Organometallics
_journal_page_first 5244
_journal_paper_doi 10.1021/om900554c
_journal_volume 28
_journal_year 2009
_chemical_formula_moiety 'C27 H30 F6 N3 P1 Pd1'
_chemical_formula_sum 'C27 H30 F6 N3 P Pd'
_chemical_formula_weight 647.92
_space_group_IT_number 14
_symmetry_cell_setting monoclinic
_symmetry_space_group_name_Hall '-P 2ybc'
_symmetry_space_group_name_H-M 'P 1 21/c 1'
_atom_sites_solution_hydrogens geom
_atom_sites_solution_primary direct
_audit_creation_date 09-02-15
_audit_creation_method CRYSTALS_ver_12.86
_cell_angle_alpha 90.0
_cell_angle_beta 102.9062(11)
_cell_angle_gamma 90.0
_cell_formula_units_Z 4.00000
_cell_length_a 12.72549(14)
_cell_length_b 11.57413(14)
_cell_length_c 18.6407(2)
_cell_measurement_reflns_used 12841
_cell_measurement_temperature 110
_cell_measurement_theta_max 29.2399
_cell_measurement_theta_min 3.3592
_cell_volume 2676.16(5)
_computing_cell_refinement
;
CrysAlis RED, Oxford Diffraction Ltd.,
Version 1.171.32.29 (release 10-06-2008 CrysAlis171 .NET)
(compiled Jun 10 2008,16:49:55)
;
_computing_data_collection
;
CrysAlis CCD, Oxford Diffraction Ltd.,
Version 1.171.32.29 (release 10-06-2008 CrysAlis171 .NET)
(compiled Jun 10 2008,16:49:55)
;
_computing_data_reduction
;
CrysAlis RED, Oxford Diffraction Ltd.,
Version 1.171.32.29 (release 10-06-2008 CrysAlis171 .NET)
(compiled Jun 10 2008,16:49:55)
;
_computing_publication_material 'CRYSTALS (Betteridge et al., 2003)'
_computing_structure_refinement 'CRYSTALS (Betteridge et al., 2003)'
_computing_structure_solution 'SIR92 (Altomare et al., 1994)'
_diffrn_ambient_temperature 110(2)
_diffrn_detector CCD
_diffrn_detector_area_resol_mean 10.3533
_diffrn_detector_type 'Oxford Diffraction Ruby CCD'
_diffrn_measured_fraction_theta_full 0.995
_diffrn_measured_fraction_theta_max 0.890
_diffrn_measurement_details
;
  1 omega  -16.00   37.00   1.0000   11.5000
omega____ theta____ kappa____ phi______ omega'___ theta'___ frames
    -       11.1395   45.0000  240.0000    0.0000    0.0000 53

  2 omega  -20.00   35.00   1.0000   11.5000
omega____ theta____ kappa____ phi______ omega'___ theta'___ frames
    -       11.1395   66.0000   48.0000    0.0000    0.0000 55

  3 omega  -20.00   35.00   1.0000   11.5000
omega____ theta____ kappa____ phi______ omega'___ theta'___ frames
    -       11.1395   65.0000  215.0000    0.0000    0.0000 55

  4 omega  -39.00   56.00   1.0000   11.5000
omega____ theta____ kappa____ phi______ omega'___ theta'___ frames
    -      -11.9208   45.0000  120.0000    0.0000    0.0000 95

  5 omega  -78.00  -48.00   1.0000   11.5000
omega____ theta____ kappa____ phi______ omega'___ theta'___ frames
    -      -11.9208  -45.0000  150.0000    0.0000    0.0000 30

;
_diffrn_measurement_device '\k-geometry diffractometer'
_diffrn_measurement_device_type 'Oxford Diffraction Gemini R Ultra'
_diffrn_measurement_method 'phi and omega scans'
_diffrn_orient_matrix_UB_11 0.0428309451
_diffrn_orient_matrix_UB_12 -0.0081939386
_diffrn_orient_matrix_UB_13 0.0312456032
_diffrn_orient_matrix_UB_21 0.0064256743
_diffrn_orient_matrix_UB_22 0.0607941449
_diffrn_orient_matrix_UB_23 0.0038293767
_diffrn_orient_matrix_UB_31 -0.0373584595
_diffrn_orient_matrix_UB_32 0.0010085729
_diffrn_orient_matrix_UB_33 0.0231306898
_diffrn_radiation_monochromator graphite
_diffrn_radiation_probe x-ray
_diffrn_radiation_source 'Enhance (Mo) X-ray Source'
_diffrn_radiation_type 'Mo K\a'
_diffrn_radiation_wavelength 0.7107
_diffrn_reflns_av_R_equivalents 0.0211
_diffrn_reflns_av_sigmaI/netI 0.0456
_diffrn_reflns_limit_h_max 17
_diffrn_reflns_limit_h_min -14
_diffrn_reflns_limit_k_max 15
_diffrn_reflns_limit_k_min -14
_diffrn_reflns_limit_l_max 20
_diffrn_reflns_limit_l_min -23
_diffrn_reflns_number 20223
_diffrn_reflns_theta_full 26.390
_diffrn_reflns_theta_max 29.2399
_diffrn_reflns_theta_min 3.3592
_diffrn_source 'fine-focus sealed tube'
_diffrn_source_current 40
_diffrn_source_voltage 50
_diffrn_standards_decay_% <2%
_diffrn_standards_interval_count 50
_diffrn_standards_number 2
_exptl_absorpt_coefficient_mu 0.815
_exptl_absorpt_correction_T_max 0.896
_exptl_absorpt_correction_T_min 0.817
_exptl_absorpt_correction_type analytical
_exptl_absorpt_process_details
;
CrysAlis RED, Oxford Diffraction Ltd.,
Version 1.171.32.29 (release 10-06-2008 CrysAlis171 .NET)
(compiled Jun 10 2008,16:49:55)
Analytical numeric absorption correction using a multifaceted crystal
            model based on expressions derived by R.C. Clark & J.S. Reid.
(Clark, R. C. & Reid, J. S. (1995). Acta Cryst. A51, 887-897)
;
_exptl_crystal_colour colorless
_exptl_crystal_density_diffrn 1.608
_exptl_crystal_density_method 'not measured'
_exptl_crystal_description block
_exptl_crystal_F_000 1312
_exptl_crystal_size_max 0.3876
_exptl_crystal_size_mid 0.3148
_exptl_crystal_size_min 0.1408
_refine_diff_density_max 1.16
_refine_diff_density_min -0.84
_refine_ls_extinction_method None
_refine_ls_goodness_of_fit_ref 0.9740
_refine_ls_hydrogen_treatment noref
_refine_ls_matrix_type full
_refine_ls_number_parameters 371
_refine_ls_number_reflns 6521
_refine_ls_number_restraints 50
_refine_ls_R_factor_all 0.0358
_refine_ls_R_factor_gt 0.0294
_refine_ls_shift/su_max 0.017220
_refine_ls_structure_factor_coef Fsqd
_refine_ls_weighting_details
;
 Method= Modified Sheldrick 
 w=1/[\s^2^(F^2^) + ( 0.04P)^2^ + 2.35P] 
 ,where P=(max(Fo^2^,0) + 2Fc^2^)/3 
;
_refine_ls_weighting_scheme calc
_refine_ls_wR_factor_all 0.0737
_refine_ls_wR_factor_gt 0.0721
_refine_ls_wR_factor_ref 0.0737
_reflns_limit_h_max 15
_reflns_limit_h_min -17
_reflns_limit_k_max 15
_reflns_limit_k_min 0
_reflns_limit_l_max 23
_reflns_limit_l_min 0
_reflns_number_gt 5530
_reflns_number_total 6521
_reflns_threshold_expression I>2.0\s(I)
_oxford_diffrn_Wilson_B_factor 1.66
_oxford_diffrn_Wilson_scale 0.17
_oxford_refine_ls_r_factor_ref 0.0358
_oxford_refine_ls_scale 2.889(16)
_oxford_reflns_number_all 6521
_oxford_reflns_threshold_expression_ref I>-10.0\s(I)
_oxford_structure_analysis_title '20081227 CMENIPRPDALLYL_FACES_FINAL in P2(1)'
_cod_data_source_file om900554c_si_004.cif
_cod_data_source_block arc05
_cod_depositor_comments
;
The following automatic conversions were performed:

'_symmetry_cell_setting' value 'Monoclinic' changed to 'monoclinic'
according to /home/saulius/struct/CIF-dictionaries/cif_core.dic
dictionary named 'cif_core.dic' version 2.4.2 from
2011-04-26.

'_diffrn_radiation_probe' value 'X-ray' changed to
'x-ray' according to
/home/saulius/struct/CIF-dictionaries/cif_core.dic dictionary named
'cif_core.dic' version 2.4.2 from 2011-04-26.

Automatic conversion script
Id: cif_fix_values 1715 2011-07-08 13:25:40Z adriana 
;
_cod_original_cell_volume 2676.16(13)
_cod_original_sg_symbol_H-M 'P 1 21/c 1 '
_cod_original_formula_sum 'C27 H30 F6 N3 P1 Pd1'
_cod_database_code 4070005

loop_
_symmetry_equiv_pos_as_xyz
x,y,z
-x,-y,-z
-x,y+1/2,-z+1/2
x,-y+1/2,z+1/2

loop_
_atom_site_label
_atom_site_type_symbol
_atom_site_fract_x
_atom_site_fract_y
_atom_site_fract_z
_atom_site_U_iso_or_equiv
_atom_site_occupancy
_atom_site_adp_type
_atom_site_refinement_flags_posn
_atom_site_refinement_flags_occupancy
_atom_site_disorder_assembly
_atom_site_disorder_group
Pd1 Pd 0.638866(12) 0.896687(13) 0.359195(8) 0.0192 1.0000 Uani D . . .
C2 C 0.6797(4) 0.7577(3) 0.29731(18) 0.0279 0.638(6) Uani D P 1 1
C3 C 0.6600(3) 0.8557(3) 0.24987(13) 0.0287 0.638(6) Uani D P 1 1
C4 C 0.5625(4) 0.9136(4) 0.24178(15) 0.0305 0.638(6) Uani D P 1 1
C5 C 0.6811(6) 0.7753(8) 0.2881(4) 0.0301 0.362(6) Uani D P 1 2
C6 C 0.5723(4) 0.8045(5) 0.2602(2) 0.0302 0.362(6) Uani D P 1 2
C7 C 0.5457(8) 0.9187(7) 0.2476(3) 0.0315 0.362(6) Uani D P 1 2
C8 C 0.71963(14) 0.86637(17) 0.46281(11) 0.0168 1.0000 Uani . . . .
N9 N 0.79321(12) 0.79261(14) 0.49995(8) 0.0161 1.0000 Uani . . . .
C10 C 0.82080(15) 0.82075(17) 0.57501(10) 0.0174 1.0000 Uani . . . .
C11 C 0.89605(16) 0.77100(18) 0.63205(11) 0.0232 1.0000 Uani . . . .
C12 C 0.90607(18) 0.8199(2) 0.70101(11) 0.0276 1.0000 Uani . . . .
C13 C 0.84232(19) 0.9135(2) 0.71158(12) 0.0281 1.0000 Uani . . . .
C14 C 0.76812(17) 0.96359(18) 0.65448(11) 0.0232 1.0000 Uani . . . .
C15 C 0.75917(14) 0.91648(17) 0.58494(11) 0.0172 1.0000 Uani . . . .
N16 N 0.69799(12) 0.94328(14) 0.51409(9) 0.0156 1.0000 Uani . . . .
C17 C 0.62896(14) 1.03767(17) 0.48908(11) 0.0179 1.0000 Uani . . . .
N18 N 0.58567(13) 1.03401(15) 0.41632(9) 0.0205 1.0000 Uani . . . .
C19 C 0.51856(17) 1.12005(19) 0.38641(13) 0.0271 1.0000 Uani . . . .
C20 C 0.49348(17) 1.21078(19) 0.42790(14) 0.0287 1.0000 Uani . . . .
C21 C 0.53959(17) 1.21388(18) 0.50189(14) 0.0273 1.0000 Uani . . . .
C22 C 0.60906(16) 1.12616(18) 0.53402(12) 0.0246 1.0000 Uani . . . .
C23 C 0.84418(14) 0.70128(17) 0.46714(10) 0.0172 1.0000 Uani . . . .
C24 C 0.93887(15) 0.72865(17) 0.44400(10) 0.0180 1.0000 Uani . . . .
C25 C 0.98548(15) 0.64044(19) 0.41053(11) 0.0216 1.0000 Uani . . . .
C26 C 0.94013(16) 0.53103(19) 0.40188(11) 0.0229 1.0000 Uani . . . .
C27 C 0.84753(16) 0.50642(18) 0.42638(11) 0.0217 1.0000 Uani . . . .
C28 C 0.79747(15) 0.59161(17) 0.46010(10) 0.0183 1.0000 Uani . . . .
C29 C 0.98948(16) 0.84791(19) 0.45438(11) 0.0221 1.0000 Uani . . . .
C30 C 0.9764(2) 0.9105(2) 0.38091(13) 0.0330 1.0000 Uani . . . .
C31 C 1.10801(18) 0.8408(2) 0.49484(14) 0.0331 1.0000 Uani . . . .
C32 C 0.69743(15) 0.56297(18) 0.48884(12) 0.0224 1.0000 Uani . . . .
C33 C 0.60757(18) 0.5157(2) 0.42747(13) 0.0329 1.0000 Uani . . . .
C34 C 0.72468(18) 0.4791(2) 0.55366(13) 0.0348 1.0000 Uani . . . .
P35 P 0.74460(5) 1.22348(6) 0.25224(4) 0.0360 1.0000 Uani . . . .
F36 F 0.79328(19) 1.09832(16) 0.25074(13) 0.0756 1.0000 Uani . . . .
F37 F 0.69403(14) 1.35063(15) 0.25291(10) 0.0551 1.0000 Uani . . . .
F38 F 0.85215(13) 1.2701(2) 0.30196(11) 0.0708 1.0000 Uani . . . .
F39 F 0.63523(19) 1.1807(2) 0.19943(17) 0.1138 1.0000 Uani . . . .
F40 F 0.7888(2) 1.25622(17) 0.18112(10) 0.0728 1.0000 Uani . . . .
F41 F 0.69845(18) 1.1912(2) 0.32084(13) 0.0920 1.0000 Uani . . . .
H251 H 1.0483 0.6536 0.3935 0.0256 1.0000 Uiso . . . .
H261 H 0.9714 0.4735 0.3787 0.0267 1.0000 Uiso . . . .
H271 H 0.8179 0.4322 0.4195 0.0254 1.0000 Uiso . . . .
H321 H 0.6718 0.6342 0.5063 0.0265 1.0000 Uiso . . . .
H343 H 0.6635 0.4682 0.5761 0.0416 1.0000 Uiso . . . .
H342 H 0.7815 0.5082 0.5910 0.0416 1.0000 Uiso . . . .
H341 H 0.7458 0.4047 0.5386 0.0416 1.0000 Uiso . . . .
H333 H 0.5455 0.4982 0.4476 0.0382 1.0000 Uiso . . . .
H332 H 0.5890 0.5701 0.3880 0.0382 1.0000 Uiso . . . .
H331 H 0.6298 0.4453 0.4081 0.0382 1.0000 Uiso . . . .
H291 H 0.9530 0.8931 0.4857 0.0258 1.0000 Uiso . . . .
H301 H 1.0047 0.9874 0.3877 0.0391 1.0000 Uiso . . . .
H303 H 1.0140 0.8685 0.3496 0.0391 1.0000 Uiso . . . .
H302 H 0.9010 0.9174 0.3571 0.0391 1.0000 Uiso . . . .
H313 H 1.1368 0.9194 0.5063 0.0386 1.0000 Uiso . . . .
H311 H 1.1160 0.7991 0.5396 0.0386 1.0000 Uiso . . . .
H312 H 1.1509 0.8046 0.4635 0.0386 1.0000 Uiso . . . .
H141 H 0.7270 1.0259 0.6637 0.0286 1.0000 Uiso . . . .
H131 H 0.8502 0.9436 0.7571 0.0329 1.0000 Uiso . . . .
H121 H 0.9562 0.7902 0.7403 0.0311 1.0000 Uiso . . . .
H111 H 0.9379 0.7093 0.6233 0.0273 1.0000 Uiso . . . .
H221 H 0.6404 1.1290 0.5828 0.0297 1.0000 Uiso . . . .
H211 H 0.5235 1.2743 0.5304 0.0341 1.0000 Uiso . . . .
H201 H 0.4478 1.2691 0.4053 0.0352 1.0000 Uiso . . . .
H191 H 0.4894 1.1156 0.3362 0.0330 1.0000 Uiso . . . .
H61 H 0.5164 0.7480 0.2600 0.0366 0.362(6) Uiso . P 1 2
H31 H 0.7208 0.8940 0.2346 0.0356 0.638(6) Uiso . P 1 1
H22 H 0.7505 0.7260 0.3087 0.0358 0.638(6) Uiso . P 1 1
H21 H 0.6258 0.6975 0.2901 0.0358 0.638(6) Uiso . P 1 1
H41 H 0.5538 0.9895 0.2226 0.0366 0.638(6) Uiso . P 1 1
H42 H 0.4944 0.8710 0.2320 0.0366 0.638(6) Uiso . P 1 1
H51 H 0.7354 0.8024 0.2631 0.0332 0.362(6) Uiso . P 1 2
H52 H 0.6992 0.6986 0.3071 0.0332 0.362(6) Uiso . P 1 2
H72 H 0.5824 0.9619 0.2154 0.0365 0.362(6) Uiso . P 1 2
H71 H 0.4725 0.9427 0.2403 0.0365 0.362(6) Uiso . P 1 2

loop_
_atom_site_aniso_label
_atom_site_aniso_U_11
_atom_site_aniso_U_22
_atom_site_aniso_U_33
_atom_site_aniso_U_23
_atom_site_aniso_U_13
_atom_site_aniso_U_12
Pd1 0.02183(8) 0.01851(8) 0.01548(8) 0.00066(6) 0.00010(5) -0.00153(6)
C2 0.040(2) 0.030(2) 0.0119(19) -0.0007(17) 0.0020(17) 0.0031(19)
C3 0.0384(18) 0.0351(19) 0.0121(15) -0.0016(14) 0.0042(12) -0.0024(14)
C4 0.037(2) 0.037(3) 0.014(2) 0.0053(19) -0.0019(17) -0.0022(19)
C5 0.037(4) 0.037(4) 0.018(4) -0.011(3) 0.008(3) -0.005(3)
C6 0.036(3) 0.036(3) 0.016(3) -0.008(2) 0.001(2) -0.007(2)
C7 0.035(4) 0.040(4) 0.017(4) -0.004(3) 0.000(3) -0.006(3)
C8 0.0155(8) 0.0165(9) 0.0191(9) 0.0002(7) 0.0053(7) -0.0008(7)
N9 0.0169(7) 0.0158(8) 0.0150(8) -0.0016(6) 0.0025(6) 0.0013(6)
C10 0.0195(9) 0.0171(9) 0.0156(9) -0.0014(7) 0.0038(7) -0.0029(7)
C11 0.0251(10) 0.0204(10) 0.0227(10) 0.0016(8) 0.0024(8) 0.0035(8)
C12 0.0323(11) 0.0291(12) 0.0187(10) 0.0045(9) -0.0003(8) -0.0001(9)
C13 0.0385(12) 0.0306(12) 0.0151(10) -0.0029(9) 0.0059(8) -0.0050(9)
C14 0.0293(10) 0.0211(10) 0.0211(10) -0.0027(8) 0.0099(8) -0.0012(8)
C15 0.0164(8) 0.0173(10) 0.0182(9) 0.0015(7) 0.0044(7) -0.0022(7)
N16 0.0163(7) 0.0135(7) 0.0175(8) -0.0004(6) 0.0046(6) 0.0003(6)
C17 0.0143(8) 0.0161(9) 0.0245(10) 0.0021(8) 0.0065(7) -0.0009(7)
N18 0.0188(8) 0.0175(8) 0.0247(9) 0.0041(7) 0.0039(6) -0.0001(6)
C19 0.0223(10) 0.0266(12) 0.0318(12) 0.0101(9) 0.0048(8) 0.0026(8)
C20 0.0211(10) 0.0204(11) 0.0459(14) 0.0109(10) 0.0100(9) 0.0050(8)
C21 0.0228(10) 0.0169(10) 0.0458(14) -0.0002(9) 0.0149(9) 0.0019(8)
C22 0.0214(10) 0.0215(11) 0.0318(12) -0.0016(9) 0.0080(8) 0.0010(8)
C23 0.0172(9) 0.0171(9) 0.0159(9) -0.0021(7) 0.0007(7) 0.0047(7)
C24 0.0189(9) 0.0198(10) 0.0142(9) -0.0009(7) 0.0013(7) 0.0017(7)
C25 0.0185(9) 0.0273(11) 0.0185(10) -0.0010(8) 0.0034(7) 0.0040(8)
C26 0.0249(10) 0.0229(10) 0.0197(10) -0.0030(8) 0.0023(8) 0.0089(8)
C27 0.0265(10) 0.0162(9) 0.0200(10) -0.0029(8) 0.0002(8) 0.0021(8)
C28 0.0176(9) 0.0193(10) 0.0161(9) -0.0005(8) 0.0002(7) 0.0016(7)
C29 0.0205(9) 0.0200(10) 0.0267(11) -0.0023(8) 0.0074(8) -0.0009(8)
C30 0.0377(12) 0.0290(13) 0.0309(12) 0.0044(10) 0.0048(10) -0.0066(10)
C31 0.0253(11) 0.0288(12) 0.0419(14) -0.0010(11) 0.0001(9) -0.0061(9)
C32 0.0193(9) 0.0199(10) 0.0273(11) -0.0026(8) 0.0037(8) -0.0011(8)
C33 0.0243(11) 0.0366(13) 0.0352(13) -0.0043(11) 0.0010(9) -0.0076(9)
C34 0.0261(11) 0.0446(15) 0.0339(13) 0.0102(11) 0.0071(9) -0.0020(10)
P35 0.0344(3) 0.0323(3) 0.0381(4) 0.0142(3) 0.0016(3) -0.0061(3)
F36 0.0913(15) 0.0352(10) 0.0959(16) 0.0221(10) 0.0112(13) 0.0116(9)
F37 0.0587(10) 0.0444(10) 0.0739(12) 0.0200(9) 0.0397(9) 0.0071(8)
F38 0.0366(9) 0.0955(16) 0.0749(13) -0.0313(12) 0.0013(8) -0.0076(9)
F39 0.0638(14) 0.0888(18) 0.154(2) 0.0006(17) -0.0500(15) -0.0188(13)
F40 0.1297(18) 0.0493(11) 0.0510(11) 0.0109(9) 0.0447(12) 0.0181(11)
F41 0.0915(15) 0.1028(18) 0.1010(17) 0.0684(15) 0.0623(14) 0.0209(13)

loop_
_atom_type_symbol
_atom_type_scat_dispersion_real
_atom_type_scat_dispersion_imag
_atom_type_scat_Cromer_Mann_a1
_atom_type_scat_Cromer_Mann_b1
_atom_type_scat_Cromer_Mann_a2
_atom_type_scat_Cromer_Mann_b2
_atom_type_scat_Cromer_Mann_a3
_atom_type_scat_Cromer_Mann_b3
_atom_type_scat_Cromer_Mann_a4
_atom_type_scat_Cromer_Mann_b4
_atom_type_scat_Cromer_Mann_c
_atom_type_scat_source
C 0.0033 0.0016 2.3100 20.8439 1.0200 10.2075 1.5886 0.5687 0.8650 51.6512 0.2156 'International Tables Vol C 4.2.6.8 and 6.1.1.4'
H 0.0000 0.0000 0.4930 10.5109 0.3229 26.1257 0.1402 3.1424 0.0408 57.7998 0.0030 'International Tables Vol C 4.2.6.8 and 6.1.1.4'
N 0.0061 0.0033 12.2126 0.0057 3.1322 9.8933 2.0125 28.9975 1.1663 0.5826 -11.5290 'International Tables Vol C 4.2.6.8 and 6.1.1.4'
F 0.0171 0.0103 3.5392 10.2825 2.6412 4.2944 1.5170 0.2615 1.0243 26.1476 0.2776 'International Tables Vol C 4.2.6.8 and 6.1.1.4'
P 0.1023 0.0942 6.4345 1.9067 4.1791 27.1570 1.7800 0.5260 1.4908 68.1645 1.1149 'International Tables Vol C 4.2.6.8 and 6.1.1.4'
Pd -0.9988 1.0072 19.3319 0.6987 15.5017 7.9893 5.2954 25.2052 0.6058 76.8986 5.2659 'International Tables Vol C 4.2.6.8 and 6.1.1.4'

loop_
_geom_angle_atom_site_label_1
_geom_angle_atom_site_label_2
_geom_angle_atom_site_label_3
_geom_angle
_geom_angle_publ_flag
C2 Pd1 C3 38.89(6) yes
C2 Pd1 C4 68.38(7) yes
C3 Pd1 C4 37.11(6) yes
C2 Pd1 C8 104.91(11) yes
C3 Pd1 C8 136.29(10) yes
C4 Pd1 C8 173.12(11) yes
C2 Pd1 N18 175.56(15) yes
C3 Pd1 N18 139.62(10) yes
C4 Pd1 N18 108.40(11) yes
C8 Pd1 N18 78.39(7) yes
C5 Pd1 C6 38.94(7) yes
C5 Pd1 C7 68.40(8) yes
C6 Pd1 C7 37.16(7) yes
C5 Pd1 C8 110.2(2) yes
C6 Pd1 C8 139.78(19) yes
C7 Pd1 C8 176.1(3) yes
C5 Pd1 N18 171.1(2) yes
C6 Pd1 N18 134.67(18) yes
C7 Pd1 N18 103.16(19) yes
C8 Pd1 N18 78.39(7) yes
Pd1 C2 C3 72.69(7) yes
Pd1 C2 H22 120.6 no
C3 C2 H22 118.2 no
Pd1 C2 H21 111.8 no
C3 C2 H21 117.8 no
H22 C2 H21 111.0 no
C2 C3 Pd1 68.42(7) yes
C2 C3 C4 118.74(9) yes
Pd1 C3 C4 72.59(7) yes
C2 C3 H31 119.7 no
Pd1 C3 H31 116.3 no
C4 C3 H31 119.4 no
C3 C4 Pd1 70.30(7) yes
C3 C4 H41 121.1 no
Pd1 C4 H41 116.6 no
C3 C4 H42 120.6 no
Pd1 C4 H42 108.5 no
H41 C4 H42 111.9 no
Pd1 C5 C6 72.59(8) yes
Pd1 C5 H51 113.7 no
C6 C5 H51 119.7 no
Pd1 C5 H52 117.5 no
C6 C5 H52 119.4 no
H51 C5 H52 109.7 no
C5 C6 Pd1 68.47(7) yes
C5 C6 C7 118.64(10) yes
Pd1 C6 C7 72.63(7) yes
C5 C6 H61 120.2 no
Pd1 C6 H61 119.4 no
C7 C6 H61 119.9 no
C6 C7 Pd1 70.21(8) yes
C6 C7 H72 117.7 no
Pd1 C7 H72 114.6 no
C6 C7 H71 120.1 no
Pd1 C7 H71 118.7 no
H72 C7 H71 110.4 no
Pd1 C8 N9 139.25(14) yes
Pd1 C8 N16 114.59(13) yes
N9 C8 N16 106.15(16) yes
C8 N9 C10 110.96(16) yes
C8 N9 C23 125.12(16) yes
C10 N9 C23 123.77(15) yes
N9 C10 C11 130.12(18) yes
N9 C10 C15 107.11(16) yes
C11 C10 C15 122.74(18) yes
C10 C11 C12 116.54(19) yes
C10 C11 H111 120.7 no
C12 C11 H111 122.7 no
C11 C12 C13 120.89(19) yes
C11 C12 H121 119.2 no
C13 C12 H121 119.9 no
C12 C13 C14 122.44(19) yes
C12 C13 H131 119.2 no
C14 C13 H131 118.4 no
C13 C14 C15 116.98(19) yes
C13 C14 H141 119.9 no
C15 C14 H141 123.1 no
C10 C15 C14 120.36(18) yes
C10 C15 N16 105.06(16) yes
C14 C15 N16 134.58(18) yes
C15 N16 C8 110.71(15) yes
C15 N16 C17 130.64(16) yes
C8 N16 C17 118.42(16) yes
N16 C17 N18 113.10(17) yes
N16 C17 C22 123.87(18) yes
N18 C17 C22 123.03(18) yes
C17 N18 Pd1 115.32(13) yes
C17 N18 C19 118.18(18) yes
Pd1 N18 C19 126.39(15) yes
N18 C19 C20 122.2(2) yes
N18 C19 H191 116.7 no
C20 C19 H191 121.0 no
C19 C20 C21 118.77(19) yes
C19 C20 H201 119.9 no
C21 C20 H201 121.3 no
C20 C21 C22 120.1(2) yes
C20 C21 H211 119.7 no
C22 C21 H211 120.3 no
C21 C22 C17 117.7(2) yes
C21 C22 H221 119.9 no
C17 C22 H221 122.3 no
N9 C23 C24 117.52(17) yes
N9 C23 C28 118.89(16) yes
C24 C23 C28 123.59(17) yes
C23 C24 C25 116.86(18) yes
C23 C24 C29 122.36(17) yes
C25 C24 C29 120.78(17) yes
C24 C25 C26 120.85(18) yes
C24 C25 H251 120.9 no
C26 C25 H251 118.3 no
C25 C26 C27 120.82(18) yes
C25 C26 H261 119.8 no
C27 C26 H261 119.4 no
C26 C27 C28 120.67(19) yes
C26 C27 H271 119.4 no
C28 C27 H271 119.9 no
C27 C28 C23 117.19(18) yes
C27 C28 C32 120.35(18) yes
C23 C28 C32 122.45(17) yes
C24 C29 C30 111.07(17) yes
C24 C29 C31 110.96(17) yes
C30 C29 C31 111.46(18) yes
C24 C29 H291 108.6 no
C30 C29 H291 108.2 no
C31 C29 H291 106.4 no
C29 C30 H301 111.1 no
C29 C30 H303 109.5 no
H301 C30 H303 109.0 no
C29 C30 H302 110.5 no
H301 C30 H302 106.9 no
H303 C30 H302 109.9 no
C29 C31 H313 109.6 no
C29 C31 H311 111.1 no
H313 C31 H311 108.5 no
C29 C31 H312 110.4 no
H313 C31 H312 107.1 no
H311 C31 H312 110.0 no
C28 C32 C33 111.05(17) yes
C28 C32 C34 110.87(17) yes
C33 C32 C34 111.35(19) yes
C28 C32 H321 107.6 no
C33 C32 H321 107.8 no
C34 C32 H321 108.0 no
C32 C33 H333 108.9 no
C32 C33 H332 110.8 no
H333 C33 H332 110.7 no
C32 C33 H331 110.6 no
H333 C33 H331 107.6 no
H332 C33 H331 108.3 no
C32 C34 H343 111.1 no
C32 C34 H342 110.9 no
H343 C34 H342 106.5 no
C32 C34 H341 111.5 no
H343 C34 H341 108.2 no
H342 C34 H341 108.4 no
F36 P35 F37 179.34(12) yes
F36 P35 F38 91.84(12) yes
F37 P35 F38 88.76(11) yes
F36 P35 F39 89.78(14) yes
F37 P35 F39 89.60(13) yes
F38 P35 F39 177.54(14) yes
F36 P35 F40 89.47(12) yes
F37 P35 F40 90.29(9) yes
F38 P35 F40 89.21(12) yes
F39 P35 F40 88.96(15) yes
F36 P35 F41 90.88(13) yes
F37 P35 F41 89.34(11) yes
F38 P35 F41 92.10(13) yes
F39 P35 F41 89.72(16) yes
F40 P35 F41 178.63(14) yes

loop_
_geom_bond_atom_site_label_1
_geom_bond_atom_site_label_2
_geom_bond_distance
_geom_bond_publ_flag
Pd1 C2 2.111(2) yes
Pd1 C3 2.167(2) yes
Pd1 C4 2.196(3) yes
Pd1 C8 2.0058(19) yes
Pd1 N18 2.1072(17) yes
Pd1 C5 2.082(4) yes
Pd1 C6 2.136(3) yes
Pd1 C7 2.167(4) yes
Pd1 C8 2.0058(19) yes
Pd1 N18 2.1072(17) yes
C2 C3 1.425(3) yes
C2 H22 0.952 no
C2 H21 0.966 no
C3 C4 1.389(3) yes
C3 H31 0.987 no
C4 H41 0.945 no
C4 H42 0.979 no
C5 C6 1.407(3) yes
C5 H51 0.967 no
C5 H52 0.965 no
C6 C7 1.371(3) yes
C6 H61 0.965 no
C7 H72 0.977 no
C7 H71 0.952 no
C8 N9 1.340(2) yes
C8 N16 1.378(2) yes
N9 C10 1.403(2) yes
N9 C23 1.445(2) yes
C10 C11 1.387(3) yes
C10 C15 1.394(3) yes
C11 C12 1.384(3) yes
C11 H111 0.926 no
C12 C13 1.393(3) yes
C12 H121 0.924 no
C13 C14 1.383(3) yes
C13 H131 0.903 no
C14 C15 1.387(3) yes
C14 H141 0.929 no
C15 N16 1.410(2) yes
N16 C17 1.414(2) yes
C17 N18 1.346(3) yes
C17 C22 1.382(3) yes
N18 C19 1.349(3) yes
C19 C20 1.383(3) yes
C19 H191 0.928 no
C20 C21 1.374(3) yes
C20 H201 0.928 no
C21 C22 1.391(3) yes
C21 H211 0.929 no
C22 H221 0.908 no
C23 C24 1.404(3) yes
C23 C28 1.395(3) yes
C24 C25 1.396(3) yes
C24 C29 1.517(3) yes
C25 C26 1.386(3) yes
C25 H251 0.936 no
C26 C27 1.385(3) yes
C26 H261 0.930 no
C27 C28 1.397(3) yes
C27 H271 0.935 no
C28 C32 1.524(3) yes
C29 C30 1.525(3) yes
C29 C31 1.531(3) yes
C29 H291 0.975 no
C30 H301 0.958 no
C30 H303 0.964 no
C30 H302 0.966 no
C31 H313 0.986 no
C31 H311 0.949 no
C31 H312 0.978 no
C32 C33 1.527(3) yes
C32 C34 1.528(3) yes
C32 H321 0.970 no
C33 H333 0.968 no
C33 H332 0.957 no
C33 H331 0.959 no
C34 H343 0.970 no
C34 H342 0.947 no
C34 H341 0.961 no
P35 F36 1.578(2) yes
P35 F37 1.6074(18) yes
P35 F38 1.5673(18) yes
P35 F39 1.593(2) yes
P35 F40 1.5970(19) yes
P35 F41 1.5670(18) yes
